data_2209165
loop_
_publ_author_name
Rajnikant
Dinesh
'Madhukar Baburao Deshmukh'
'Sunil Jadhav'
'Pryinka Kanwal'

_publ_section_title
;
 2,3-Diphenylquinoxaline
;
_journal_coeditor_code FL2028
_journal_issue 6
_journal_name_full 'Acta Crystallographica Section E'
_journal_page_first o2356
_journal_page_last o2357
_journal_paper_doi 10.1107/S1600536806017776
_journal_volume 62
_journal_year 2006
_chemical_formula_iupac 'C20 H14 N2'
_chemical_formula_moiety 'C20 H14 N2'
_chemical_formula_sum 'C20 H14 N2'
_chemical_formula_weight 282.33
_chemical_melting_point 398
_chemical_name_common 2,3-diphenylquinoxaline
_chemical_name_systematic
;
2,3-diphenylquinoxaline
;
_space_group_IT_number 14
_symmetry_cell_setting monoclinic
_symmetry_space_group_name_Hall '-P 2yn'
_symmetry_space_group_name_H-M 'P 1 21/n 1'
_atom_sites_solution_hydrogens geom
_atom_sites_solution_primary direct
_atom_sites_solution_secondary difmap
_audit_creation_method SHELXL-97
_cell_angle_alpha 90.00
_cell_angle_beta 95.005(3)
_cell_angle_gamma 90.00
_cell_formula_units_Z 4
_cell_length_a 6.0306(2)
_cell_length_b 10.9269(5)
_cell_length_c 22.5309(8)
_cell_measurement_reflns_used 25
_cell_measurement_temperature 100(2)
_cell_measurement_theta_max 13.8
_cell_measurement_theta_min 6.5
_cell_volume 1479.03(10)
_computing_cell_refinement 'CrysAlisRED (Oxford Diffraction, 2003)'
_computing_data_collection 'CrysAlisCCD (Oxford Diffraction, 2003)'
_computing_data_reduction CrysAlisRED
_computing_molecular_graphics 'ORTEP-3 for Windows (Farrugia, 1997)'
_computing_publication_material 'PARST95 (Nardelli, 1995) and PLATON (Spek, 2003)'
_computing_structure_refinement 'SHELXL97 (Sheldrick, 1997)'
_computing_structure_solution 'SHELXS97 (Sheldrick, 1997)'
_diffrn_ambient_temperature 100(2)
_diffrn_measured_fraction_theta_full 0.999
_diffrn_measured_fraction_theta_max 0.999
_diffrn_measurement_device_type 'Oxford Diffraction CrysAlisCCD'
_diffrn_measurement_method \w/2\q
_diffrn_radiation_monochromator graphite
_diffrn_radiation_source 'fine-focus sealed tube'
_diffrn_radiation_type MoK\a
_diffrn_radiation_wavelength 0.71073
_diffrn_reflns_av_R_equivalents 0.0269
_diffrn_reflns_av_sigmaI/netI 0.0249
_diffrn_reflns_limit_h_max 7
_diffrn_reflns_limit_h_min -7
_diffrn_reflns_limit_k_max 14
_diffrn_reflns_limit_k_min -14
_diffrn_reflns_limit_l_max 29
_diffrn_reflns_limit_l_min -29
_diffrn_reflns_number 16180
_diffrn_reflns_theta_full 27.57
_diffrn_reflns_theta_max 27.57
_diffrn_reflns_theta_min 2.60
_diffrn_standards_decay_% <2
_diffrn_standards_interval_time 60
_diffrn_standards_number 2
_exptl_absorpt_coefficient_mu 0.075
_exptl_absorpt_correction_T_max 0.98
_exptl_absorpt_correction_T_min 0.93
_exptl_absorpt_correction_type multi-scan
_exptl_absorpt_process_details '(SADABS; Sheldrick, 2003)'
_exptl_crystal_colour 'Light Yellow'
_exptl_crystal_density_diffrn 1.268
_exptl_crystal_density_method 'not measured'
_exptl_crystal_description Prism
_exptl_crystal_F_000 592
_exptl_crystal_size_max 0.5
_exptl_crystal_size_mid 0.45
_exptl_crystal_size_min 0.3
_refine_diff_density_max 0.296
_refine_diff_density_min -0.172
_refine_ls_extinction_coef 0.0092(16)
_refine_ls_extinction_expression Fc^*^=kFc[1+0.001xFc^2^\l^3^/sin(2\q)]^-1/4^
_refine_ls_extinction_method SHELXL97
_refine_ls_goodness_of_fit_ref 1.125
_refine_ls_hydrogen_treatment constr
_refine_ls_matrix_type full
_refine_ls_number_parameters 200
_refine_ls_number_reflns 3413
_refine_ls_number_restraints 0
_refine_ls_restrained_S_all 1.125
_refine_ls_R_factor_all 0.0599
_refine_ls_R_factor_gt 0.0437
_refine_ls_shift/su_max 0.000
_refine_ls_shift/su_mean 0.000
_refine_ls_structure_factor_coef Fsqd
_refine_ls_weighting_details 'calc w=1/[\s^2^(Fo^2^)+(0.0404P)^2^+0.715P] where P=(Fo^2^+2Fc^2^)/3'
_refine_ls_weighting_scheme calc
_refine_ls_wR_factor_gt 0.1070
_refine_ls_wR_factor_ref 0.1117
_reflns_number_gt 2773
_reflns_number_total 3413
_reflns_threshold_expression I>2\s(I)
_cod_data_source_file fl2028.cif
_cod_data_source_block I
_cod_depositor_comments
;
The following automatic conversions were performed:
'_symmetry_cell_setting' value 'Monoclinic' changed to 'monoclinic'
according to '/home/saulius/struct/CIF-dictionaries/cif_core.dic'
dictionary named 'cif_core.dic' version 2.4.1 from 2010-06-29.

Automatic conversion script
Id: cif_fix_enum 1527 2010-12-29 10:47:43Z saulius 

The following automatic conversions were performed:

'_symmetry_cell_setting' value 'Monoclinic' changed to 'monoclinic'
according to /home/saulius/struct/CIF-dictionaries/cif_core.dic
dictionary named 'cif_core.dic' version 2.4.1 from 2010-06-29.

Automatic conversion script
Id: cif_fix_values 1715 2011-07-08 13:25:40Z adriana 
;
_cod_original_sg_symbol_H-M 'P 21/n'
_cod_database_code 2209165
_cod_database_fobs_code 2209165

loop_
_symmetry_equiv_pos_as_xyz
'x, y, z'
'-x+1/2, y+1/2, -z+1/2'
'-x, -y, -z'
'x-1/2, -y-1/2, z-1/2'

loop_
_atom_site_type_symbol
_atom_site_label
_atom_site_fract_x
_atom_site_fract_y
_atom_site_fract_z
_atom_site_U_iso_or_equiv
_atom_site_adp_type
_atom_site_calc_flag
_atom_site_refinement_flags
_atom_site_occupancy
N N1 0.7349(2) 0.79330(11) 0.18973(5) 0.0191(3) Uani d . 1
C C2 0.5488(2) 0.83953(13) 0.16342(6) 0.0180(3) Uani d . 1
C C3 0.4405(2) 0.94333(13) 0.18815(6) 0.0175(3) Uani d . 1
N N4 0.5096(2) 0.98709(11) 0.24124(5) 0.0184(3) Uani d . 1
C C5 0.6961(2) 0.93603(13) 0.27012(6) 0.0185(3) Uani d . 1
C C6 0.8142(2) 0.84227(13) 0.24330(6) 0.0184(3) Uani d . 1
C C7 1.0153(2) 0.79688(14) 0.27257(7) 0.0206(3) Uani d . 1
H H7 1.0957 0.7340 0.2547 0.025 Uiso calc R 1
C C8 1.0928(3) 0.84432(14) 0.32675(7) 0.0225(3) Uani d . 1
H H8 1.2279 0.8144 0.3463 0.027 Uiso calc R 1
C C9 0.9731(3) 0.93757(14) 0.35382(7) 0.0229(3) Uani d . 1
H H9 1.0287 0.9692 0.3915 0.028 Uiso calc R 1
C C10 0.7784(3) 0.98275(14) 0.32639(7) 0.0217(3) Uani d . 1
H H10 0.6992 1.0450 0.3450 0.026 Uiso calc R 1
C C11 0.2511(2) 1.00973(13) 0.15553(6) 0.0180(3) Uani d . 1
C C12 0.0850(2) 1.05899(13) 0.18797(7) 0.0195(3) Uani d . 1
H H12 0.0942 1.0493 0.2300 0.023 Uiso calc R 1
C C13 -0.0932(3) 1.12187(14) 0.15923(7) 0.0235(3) Uani d . 1
H H13 -0.2073 1.1531 0.1815 0.028 Uiso calc R 1
C C14 -0.1052(3) 1.13922(14) 0.09807(8) 0.0269(4) Uani d . 1
H H14 -0.2285 1.1812 0.0784 0.032 Uiso calc R 1
C C15 0.0633(3) 1.09510(15) 0.06561(7) 0.0266(4) Uani d . 1
H H15 0.0576 1.1094 0.0239 0.032 Uiso calc R 1
C C16 0.2404(3) 1.03005(14) 0.09405(7) 0.0230(3) Uani d . 1
H H16 0.3545 0.9993 0.0716 0.028 Uiso calc R 1
C C17 0.4574(2) 0.77395(13) 0.10864(6) 0.0191(3) Uani d . 1
C C18 0.2414(3) 0.72696(14) 0.10354(7) 0.0223(3) Uani d . 1
H H18 0.1451 0.7421 0.1339 0.027 Uiso calc R 1
C C19 0.1673(3) 0.65773(14) 0.05379(7) 0.0245(3) Uani d . 1
H H19 0.0211 0.6245 0.0507 0.029 Uiso calc R 1
C C20 0.3059(3) 0.63694(14) 0.00873(7) 0.0257(4) Uani d . 1
H H20 0.2546 0.5898 -0.0251 0.031 Uiso calc R 1
C C21 0.5196(3) 0.68520(15) 0.01330(7) 0.0259(4) Uani d . 1
H H21 0.6138 0.6720 -0.0177 0.031 Uiso calc R 1
C C22 0.5958(3) 0.75273(14) 0.06318(7) 0.0229(3) Uani d . 1
H H22 0.7428 0.7847 0.0664 0.027 Uiso calc R 1

loop_
_atom_site_aniso_label
_atom_site_aniso_U_11
_atom_site_aniso_U_22
_atom_site_aniso_U_33
_atom_site_aniso_U_12
_atom_site_aniso_U_13
_atom_site_aniso_U_23
N1 0.0192(6) 0.0170(6) 0.0211(6) -0.0017(5) 0.0013(5) 0.0008(5)
C2 0.0181(7) 0.0175(7) 0.0187(7) -0.0014(6) 0.0031(6) 0.0007(5)
C3 0.0186(7) 0.0166(7) 0.0177(7) -0.0011(6) 0.0033(6) 0.0012(5)
N4 0.0194(6) 0.0167(6) 0.0192(6) -0.0005(5) 0.0023(5) 0.0011(5)
C5 0.0209(7) 0.0158(7) 0.0189(7) -0.0021(6) 0.0018(6) 0.0023(5)
C6 0.0205(7) 0.0153(7) 0.0195(7) -0.0028(6) 0.0025(6) 0.0016(5)
C7 0.0210(7) 0.0171(7) 0.0236(8) 0.0002(6) 0.0018(6) 0.0018(6)
C8 0.0221(8) 0.0206(7) 0.0238(8) -0.0014(6) -0.0033(6) 0.0064(6)
C9 0.0279(8) 0.0210(7) 0.0191(7) -0.0046(6) -0.0025(6) 0.0006(6)
C10 0.0263(8) 0.0189(7) 0.0200(7) -0.0012(6) 0.0024(6) -0.0003(6)
C11 0.0178(7) 0.0144(7) 0.0215(7) -0.0016(5) 0.0004(6) -0.0004(5)
C12 0.0207(7) 0.0161(7) 0.0219(7) -0.0030(6) 0.0022(6) 0.0000(6)
C13 0.0191(7) 0.0191(7) 0.0328(9) 0.0004(6) 0.0042(6) -0.0012(6)
C14 0.0240(8) 0.0210(8) 0.0344(9) 0.0034(6) -0.0051(7) 0.0031(7)
C15 0.0339(9) 0.0239(8) 0.0210(8) 0.0026(7) -0.0026(7) 0.0023(6)
C16 0.0257(8) 0.0209(7) 0.0226(8) 0.0026(6) 0.0028(6) -0.0014(6)
C17 0.0219(7) 0.0162(7) 0.0186(7) 0.0036(6) -0.0014(6) -0.0002(6)
C18 0.0217(8) 0.0218(8) 0.0233(8) 0.0027(6) 0.0011(6) -0.0017(6)
C19 0.0219(8) 0.0212(7) 0.0293(8) 0.0017(6) -0.0039(6) -0.0026(6)
C20 0.0318(9) 0.0217(8) 0.0222(8) 0.0045(7) -0.0058(6) -0.0043(6)
C21 0.0301(8) 0.0274(8) 0.0202(8) 0.0056(7) 0.0025(6) -0.0031(6)
C22 0.0221(8) 0.0228(8) 0.0236(8) 0.0024(6) 0.0013(6) -0.0008(6)

loop_
_atom_type_symbol
_atom_type_description
_atom_type_scat_dispersion_real
_atom_type_scat_dispersion_imag
_atom_type_scat_source
C C 0.0033 0.0016 'International Tables Vol C Tables 4.2.6.8 and 6.1.1.4'
H H 0.0000 0.0000 'International Tables Vol C Tables 4.2.6.8 and 6.1.1.4'
N N 0.0061 0.0033 'International Tables Vol C Tables 4.2.6.8 and 6.1.1.4'

loop_
_geom_angle_atom_site_label_1
_geom_angle_atom_site_label_2
_geom_angle_atom_site_label_3
_geom_angle
_geom_angle_publ_flag
C2 N1 C6 117.61(13) ?
N1 C2 C3 121.43(13) ?
N1 C2 C17 115.18(13) ?
C3 C2 C17 123.34(13) y
N4 C3 C2 121.04(13) ?
N4 C3 C11 115.94(13) ?
C2 C3 C11 122.99(12) y
C3 N4 C5 117.65(13) ?
N4 C5 C6 121.09(13) ?
N4 C5 C10 119.22(13) ?
C6 C5 C10 119.60(13) ?
N1 C6 C5 120.71(13) ?
N1 C6 C7 119.49(13) ?
C5 C6 C7 119.80(13) ?
C8 C7 C6 119.55(14) ?
C8 C7 H7 120.2 ?
C6 C7 H7 120.2 ?
C7 C8 C9 120.58(14) ?
C7 C8 H8 119.7 ?
C9 C8 H8 119.7 ?
C10 C9 C8 120.89(14) ?
C10 C9 H9 119.6 ?
C8 C9 H9 119.6 ?
C9 C10 C5 119.58(14) ?
C9 C10 H10 120.2 ?
C5 C10 H10 120.2 ?
C12 C11 C16 118.90(13) ?
C12 C11 C3 118.84(13) ?
C16 C11 C3 122.16(13) ?
C13 C12 C11 120.51(14) ?
C13 C12 H12 119.7 ?
C11 C12 H12 119.7 ?
C14 C13 C12 120.19(15) ?
C14 C13 H13 119.9 ?
C12 C13 H13 119.9 ?
C13 C14 C15 119.91(15) ?
C13 C14 H14 120.0 ?
C15 C14 H14 120.0 ?
C14 C15 C16 120.15(15) ?
C14 C15 H15 119.9 ?
C16 C15 H15 119.9 ?
C15 C16 C11 120.26(15) ?
C15 C16 H16 119.9 ?
C11 C16 H16 119.9 ?
C18 C17 C22 119.46(14) ?
C18 C17 C2 121.35(13) ?
C22 C17 C2 119.07(13) ?
C19 C18 C17 119.85(14) ?
C19 C18 H18 120.1 ?
C17 C18 H18 120.1 ?
C20 C19 C18 120.37(15) ?
C20 C19 H19 119.8 ?
C18 C19 H19 119.8 ?
C21 C20 C19 119.86(14) ?
C21 C20 H20 120.1 ?
C19 C20 H20 120.1 ?
C20 C21 C22 120.09(15) ?
C20 C21 H21 120.0 ?
C22 C21 H21 120.0 ?
C21 C22 C17 120.36(15) ?
C21 C22 H22 119.8 ?
C17 C22 H22 119.8 ?

loop_
_geom_bond_atom_site_label_1
_geom_bond_atom_site_label_2
_geom_bond_distance
_geom_bond_publ_flag
N1 C2 1.3228(18) y
N1 C6 1.3678(19) y
C2 C3 1.445(2) ?
C2 C17 1.491(2) ?
C3 N4 1.3213(19) y
C3 C11 1.492(2) ?
N4 C5 1.3683(19) y
C5 C6 1.413(2) ?
C5 C10 1.416(2) ?
C6 C7 1.419(2) ?
C7 C8 1.370(2) ?
C7 H7 0.9500 ?
C8 C9 1.417(2) ?
C8 H8 0.9500 ?
C9 C10 1.370(2) ?
C9 H9 0.9500 ?
C10 H10 0.9500 ?
C11 C12 1.399(2) ?
C11 C16 1.399(2) ?
C12 C13 1.387(2) ?
C12 H12 0.9500 ?
C13 C14 1.386(2) ?
C13 H13 0.9500 ?
C14 C15 1.389(2) ?
C14 H14 0.9500 ?
C15 C16 1.392(2) ?
C15 H15 0.9500 ?
C16 H16 0.9500 ?
C17 C18 1.396(2) ?
C17 C22 1.396(2) ?
C18 C19 1.393(2) ?
C18 H18 0.9500 ?
C19 C20 1.389(2) ?
C19 H19 0.9500 ?
C20 C21 1.388(2) ?
C20 H20 0.9500 ?
C21 C22 1.389(2) ?
C21 H21 0.9500 ?
C22 H22 0.9500 ?

loop_
_geom_torsion_atom_site_label_1
_geom_torsion_atom_site_label_2
_geom_torsion_atom_site_label_3
_geom_torsion_atom_site_label_4
_geom_torsion
C6 N1 C2 C3 4.1(2)
C6 N1 C2 C17 -173.67(12)
N1 C2 C3 N4 -7.6(2)
C17 C2 C3 N4 169.90(13)
N1 C2 C3 C11 170.49(13)
C17 C2 C3 C11 -12.0(2)
C2 C3 N4 C5 4.3(2)
C11 C3 N4 C5 -173.93(12)
C3 N4 C5 C6 1.8(2)
C3 N4 C5 C10 178.34(13)
C2 N1 C6 C5 2.1(2)
C2 N1 C6 C7 -178.91(13)
N4 C5 C6 N1 -5.3(2)
C10 C5 C6 N1 178.20(13)
N4 C5 C6 C7 175.72(13)
C10 C5 C6 C7 -0.8(2)
N1 C6 C7 C8 -178.82(13)
C5 C6 C7 C8 0.2(2)
C6 C7 C8 C9 0.4(2)
C7 C8 C9 C10 -0.3(2)
C8 C9 C10 C5 -0.3(2)
N4 C5 C10 C9 -175.75(14)
C6 C5 C10 C9 0.8(2)
N4 C3 C11 C12 -35.69(19)
C2 C3 C11 C12 146.09(14)
N4 C3 C11 C16 140.78(14)
C2 C3 C11 C16 -37.4(2)
C16 C11 C12 C13 3.1(2)
C3 C11 C12 C13 179.68(13)
C11 C12 C13 C14 -1.7(2)
C12 C13 C14 C15 -1.0(2)
C13 C14 C15 C16 2.1(2)
C14 C15 C16 C11 -0.6(2)
C12 C11 C16 C15 -2.0(2)
C3 C11 C16 C15 -178.41(14)
N1 C2 C17 C18 123.30(15)
C3 C2 C17 C18 -54.4(2)
N1 C2 C17 C22 -52.69(19)
C3 C2 C17 C22 129.63(15)
C22 C17 C18 C19 1.1(2)
C2 C17 C18 C19 -174.86(13)
C17 C18 C19 C20 -1.1(2)
C18 C19 C20 C21 0.1(2)
C19 C20 C21 C22 0.9(2)
C20 C21 C22 C17 -0.9(2)
C18 C17 C22 C21 -0.1(2)
C2 C17 C22 C21 175.93(14)

loop_
_cod_related_entry_id
_cod_related_entry_database
_cod_related_entry_code
1 ChemSpider 66909
